data_7031114
loop_
_publ_author_name
'Zhang, Kou-Lin'
'Zhong, Zhao-Yin'
'Zhang, Lei'
'Jing, Chu-Yue'
'Daniels, Luke M.'
'Walton, Richard I.'

_publ_section_title
;
 Synthesis, characterization and properties of a family of
 lead(ii)-organic frameworks based on a multi-functional ligand
 2-amino-4-sulfobenzoic acid exhibiting auxiliary ligand-dependent
 dehydration-rehydration behaviours.
;
_journal_issue 30
_journal_name_full 'Dalton transactions (Cambridge, England : 2003)'
_journal_page_first 11597
_journal_page_last 11610
_journal_paper_doi 10.1039/c4dt00659c
_journal_volume 43
_journal_year 2014
_chemical_formula_sum 'C14 H16 N2 O11 S2'
_chemical_formula_weight 452.41
_chemical_name_systematic
; 
 ? 
;
_space_group_IT_number 2
_symmetry_cell_setting triclinic
_symmetry_space_group_name_Hall '-P 1'
_symmetry_space_group_name_H-M 'P -1'
_atom_sites_solution_hydrogens geom
_atom_sites_solution_primary direct
_atom_sites_solution_secondary difmap
_audit_creation_method SHELXL-97
_cell_angle_alpha 93.554(5)
_cell_angle_beta 97.654(6)
_cell_angle_gamma 102.178(6)
_cell_formula_units_Z 1
_cell_length_a 6.2881(12)
_cell_length_b 8.0961(14)
_cell_length_c 8.6404(14)
_cell_measurement_reflns_used 3553
_cell_measurement_temperature 296(2)
_cell_measurement_theta_max 27.0839
_cell_measurement_theta_min 2.5849
_cell_volume 424.30(13)
_computing_cell_refinement 'SAINT (Bruker, 2005)'
_computing_data_collection 'APEX2 (Bruker, 2005)'
_computing_data_reduction 'SAINT (Bruker, 2005)'
_computing_molecular_graphics 'Diamond (CRYSTAL IMPACT, 2001)'
_computing_publication_material 'publCIF (Westrip, 2010)'
_computing_structure_refinement 'SHELXL-97 (Sheldrick, 2008)'
_computing_structure_solution 'SHELXS-97 (Sheldrick, 2008)'
_diffrn_ambient_temperature 296(2)
_diffrn_detector_area_resol_mean 8.3
_diffrn_measured_fraction_theta_full 0.998
_diffrn_measured_fraction_theta_max 0.998
_diffrn_measurement_device_type 'Bruker APEXII area-detector'
_diffrn_measurement_method '\f and \w'
_diffrn_radiation_monochromator graphite
_diffrn_radiation_source 'fine-focus sealed tube'
_diffrn_radiation_type MoK\a
_diffrn_radiation_wavelength 0.71073
_diffrn_reflns_av_R_equivalents 0.0445
_diffrn_reflns_av_sigmaI/netI 0.0381
_diffrn_reflns_limit_h_max 8
_diffrn_reflns_limit_h_min -8
_diffrn_reflns_limit_k_max 10
_diffrn_reflns_limit_k_min -10
_diffrn_reflns_limit_l_max 11
_diffrn_reflns_limit_l_min -11
_diffrn_reflns_number 8567
_diffrn_reflns_theta_full 27.56
_diffrn_reflns_theta_max 27.56
_diffrn_reflns_theta_min 2.58
_exptl_absorpt_coefficient_mu 0.385
_exptl_absorpt_correction_T_max 0.912
_exptl_absorpt_correction_T_min 0.884
_exptl_absorpt_correction_type empirical
_exptl_absorpt_process_details '(SADABS; Sheldrick, 1996)'
_exptl_crystal_colour yellow
_exptl_crystal_density_diffrn 1.771
_exptl_crystal_density_method 'not measured'
_exptl_crystal_description block
_exptl_crystal_F_000 234
_exptl_crystal_size_max 0.32
_exptl_crystal_size_mid 0.28
_exptl_crystal_size_min 0.24
_refine_diff_density_max 0.351
_refine_diff_density_min -0.327
_refine_diff_density_rms 0.067
_refine_ls_extinction_method none
_refine_ls_goodness_of_fit_ref 1.061
_refine_ls_hydrogen_treatment constr
_refine_ls_matrix_type full
_refine_ls_number_parameters 135
_refine_ls_number_reflns 1955
_refine_ls_number_restraints 3
_refine_ls_restrained_S_all 1.061
_refine_ls_R_factor_all 0.0529
_refine_ls_R_factor_gt 0.0387
_refine_ls_shift/su_max 0.000
_refine_ls_shift/su_mean 0.000
_refine_ls_structure_factor_coef Fsqd
_refine_ls_weighting_details 'calc w=1/[\s^2^(Fo^2^)+(0.0456P)^2^+0.2654P] where P=(Fo^2^+2Fc^2^)/3'
_refine_ls_weighting_scheme calc
_refine_ls_wR_factor_gt 0.0934
_refine_ls_wR_factor_ref 0.1002
_reflns_number_gt 1598
_reflns_number_total 1955
_reflns_threshold_expression >2sigma(I)
_cod_data_source_file c4dt00659c2.cif
_cod_data_source_block zl05
_cod_depositor_comments 'Adding full bibliography for 7031110--7031114.cif.'
_cod_original_sg_symbol_H-M P-1
_cod_database_code 7031114

loop_
_symmetry_equiv_pos_as_xyz
'x, y, z'
'-x, -y, -z'

loop_
_atom_site_label
_atom_site_type_symbol
_atom_site_fract_x
_atom_site_fract_y
_atom_site_fract_z
_atom_site_U_iso_or_equiv
_atom_site_adp_type
_atom_site_occupancy
_atom_site_symmetry_multiplicity
_atom_site_calc_flag
_atom_site_refinement_flags
C1 C 0.2192(3) 0.2832(2) 0.1568(2) 0.0232(4) Uani 1 1 d .
C2 C 0.0001(3) 0.2108(2) 0.1678(2) 0.0216(4) Uani 1 1 d .
C3 C -0.1588(3) 0.1726(2) 0.0358(2) 0.0224(4) Uani 1 1 d .
H3 H -0.3040 0.1241 0.0446 0.027 Uiso 1 1 calc R
C4 C -0.0995(3) 0.2072(2) -0.1091(2) 0.0223(4) Uani 1 1 d .
C5 C 0.1169(4) 0.2783(3) -0.1237(2) 0.0337(5) Uani 1 1 d .
H5 H 0.1561 0.3012 -0.2215 0.040 Uiso 1 1 calc R
C6 C 0.2737(4) 0.3146(3) 0.0095(3) 0.0315(5) Uani 1 1 d .
H6 H 0.4192 0.3612 -0.0001 0.038 Uiso 1 1 calc R
C7 C 0.4048(3) 0.3253(2) 0.2921(2) 0.0254(4) Uani 1 1 d .
N1 N -0.0697(3) 0.1665(3) 0.31747(19) 0.0304(4) Uani 1 1 d .
H1A H -0.2111 0.1138 0.3014 0.046 Uiso 1 1 calc R
H1B H -0.0510 0.2606 0.3814 0.046 Uiso 1 1 calc R
H1C H 0.0106 0.0983 0.3607 0.046 Uiso 1 1 calc R
O1 O 0.3405(2) 0.3080(2) 0.43029(16) 0.0311(4) Uani 1 1 d .
H1 H 0.4481 0.3149 0.4974 0.047 Uiso 1 1 calc R
O2 O 0.5939(2) 0.3719(2) 0.27298(19) 0.0379(4) Uani 1 1 d .
O3 O -0.4841(3) 0.0362(2) -0.23777(17) 0.0378(4) Uani 1 1 d .
O4 O -0.3511(3) 0.3122(2) -0.32488(18) 0.0392(4) Uani 1 1 d .
O5 O -0.1905(3) 0.0788(2) -0.39607(17) 0.0350(4) Uani 1 1 d .
O1W O 0.0000 0.5000 0.5000 0.0508(7) Uani 1 2 d SD
H1WA H 0.0469 0.5383 0.4171 0.061 Uiso 0.50 1 d PRD
H1WB H 0.1155 0.5003 0.5662 0.061 Uiso 0.50 1 d PRD
S1 S -0.30013(8) 0.15279(6) -0.28101(5) 0.02307(16) Uani 1 1 d .

loop_
_atom_site_aniso_label
_atom_site_aniso_U_11
_atom_site_aniso_U_22
_atom_site_aniso_U_33
_atom_site_aniso_U_23
_atom_site_aniso_U_13
_atom_site_aniso_U_12
C1 0.0200(10) 0.0245(10) 0.0231(10) 0.0000(8) -0.0018(8) 0.0044(8)
C2 0.0206(10) 0.0272(10) 0.0179(9) 0.0036(7) 0.0032(7) 0.0068(8)
C3 0.0165(9) 0.0293(10) 0.0208(9) 0.0019(8) 0.0017(7) 0.0046(8)
C4 0.0221(10) 0.0265(10) 0.0167(9) 0.0034(7) -0.0008(7) 0.0039(8)
C5 0.0294(12) 0.0454(13) 0.0210(10) 0.0077(9) 0.0044(9) -0.0053(10)
C6 0.0219(10) 0.0382(12) 0.0286(11) 0.0055(9) 0.0032(8) -0.0065(9)
C7 0.0228(11) 0.0220(9) 0.0288(11) -0.0011(8) -0.0033(8) 0.0046(8)
N1 0.0208(9) 0.0510(11) 0.0181(8) 0.0044(8) 0.0019(7) 0.0054(8)
O1 0.0252(8) 0.0418(9) 0.0227(7) 0.0019(6) -0.0074(6) 0.0064(7)
O2 0.0193(8) 0.0506(10) 0.0387(9) -0.0021(7) -0.0027(7) 0.0026(7)
O3 0.0269(8) 0.0517(10) 0.0255(8) 0.0056(7) -0.0013(6) -0.0091(7)
O4 0.0495(10) 0.0322(8) 0.0326(9) 0.0040(7) -0.0130(7) 0.0136(7)
O5 0.0411(10) 0.0439(9) 0.0204(7) 0.0001(6) 0.0040(6) 0.0119(7)
O1W 0.0287(13) 0.0531(15) 0.0675(18) -0.0033(13) 0.0056(12) 0.0055(11)
S1 0.0237(3) 0.0275(3) 0.0156(2) 0.00364(18) -0.00174(18) 0.00289(19)

loop_
_atom_type_symbol
_atom_type_description
_atom_type_scat_dispersion_real
_atom_type_scat_dispersion_imag
_atom_type_scat_source
C C 0.0033 0.0016 'International Tables Vol C Tables 4.2.6.8 and 6.1.1.4'
H H 0.0000 0.0000 'International Tables Vol C Tables 4.2.6.8 and 6.1.1.4'
N N 0.0061 0.0033 'International Tables Vol C Tables 4.2.6.8 and 6.1.1.4'
O O 0.0106 0.0060 'International Tables Vol C Tables 4.2.6.8 and 6.1.1.4'
S S 0.1246 0.1234 'International Tables Vol C Tables 4.2.6.8 and 6.1.1.4'

loop_
_geom_angle_atom_site_label_1
_geom_angle_atom_site_label_2
_geom_angle_atom_site_label_3
_geom_angle
C6 C1 C2 118.08(17)
C6 C1 C7 116.64(18)
C2 C1 C7 125.24(18)
C3 C2 C1 121.12(18)
C3 C2 N1 117.20(17)
C1 C2 N1 121.64(17)
C4 C3 C2 119.37(18)
C4 C3 H3 120.3
C2 C3 H3 120.3
C3 C4 C5 120.80(18)
C3 C4 S1 119.98(15)
C5 C4 S1 119.17(15)
C6 C5 C4 118.97(19)
C6 C5 H5 120.5
C4 C5 H5 120.5
C5 C6 C1 121.65(19)
C5 C6 H6 119.2
C1 C6 H6 119.2
O2 C7 O1 124.13(18)
O2 C7 C1 121.99(19)
O1 C7 C1 113.88(17)
C2 N1 H1A 109.5
C2 N1 H1B 109.5
H1A N1 H1B 109.5
C2 N1 H1C 109.5
H1A N1 H1C 109.5
H1B N1 H1C 109.5
C7 O1 H1 109.5
H1WA O1W H1WB 106.2
O3 S1 O5 113.87(10)
O3 S1 O4 113.46(11)
O5 S1 O4 111.92(10)
O3 S1 C4 106.28(9)
O5 S1 C4 104.84(9)
O4 S1 C4 105.54(9)

loop_
_geom_bond_atom_site_label_1
_geom_bond_atom_site_label_2
_geom_bond_distance
C1 C6 1.386(3)
C1 C2 1.397(3)
C1 C7 1.505(3)
C2 C3 1.384(3)
C2 N1 1.461(2)
C3 C4 1.382(3)
C3 H3 0.9300
C4 C5 1.387(3)
C4 S1 1.7824(19)
C5 C6 1.384(3)
C5 H5 0.9300
C6 H6 0.9300
C7 O2 1.206(2)
C7 O1 1.317(3)
N1 H1A 0.8900
N1 H1B 0.8900
N1 H1C 0.8900
O1 H1 0.8200
O3 S1 1.4374(16)
O4 S1 1.4545(16)
O5 S1 1.4511(16)
O1W H1WA 0.8611
O1W H1WB 0.8622

loop_
_geom_torsion_atom_site_label_1
_geom_torsion_atom_site_label_2
_geom_torsion_atom_site_label_3
_geom_torsion_atom_site_label_4
_geom_torsion
C6 C1 C2 C3 -0.5(3)
C7 C1 C2 C3 -178.38(18)
C6 C1 C2 N1 177.25(19)
C7 C1 C2 N1 -0.6(3)
C1 C2 C3 C4 -0.2(3)
N1 C2 C3 C4 -178.04(17)
C2 C3 C4 C5 0.5(3)
C2 C3 C4 S1 178.05(15)
C3 C4 C5 C6 -0.1(3)
S1 C4 C5 C6 -177.67(17)
C4 C5 C6 C1 -0.6(3)
C2 C1 C6 C5 0.9(3)
C7 C1 C6 C5 179.0(2)
C6 C1 C7 O2 -5.4(3)
C2 C1 C7 O2 172.5(2)
C6 C1 C7 O1 173.93(18)
C2 C1 C7 O1 -8.2(3)
C3 C4 S1 O3 -15.7(2)
C5 C4 S1 O3 161.94(17)
C3 C4 S1 O5 -136.56(17)
C5 C4 S1 O5 41.04(19)
C3 C4 S1 O4 105.11(18)
C5 C4 S1 O4 -77.29(19)
